data_4516961
loop_
_publ_author_name
'Kundu, Arunangshu'
'Saikia, Swagata'
'Majumder, Manoj'
'Sengupta, Oindrila'
'Bhattacharya, Biswajit'
'De, Gobinda Chandra'
'Ghosh, Sushobhan'

_publ_section_title
;
 New Set of Multicomponent Crystals as Efficient Heterogeneous Catalysts
 for the Synthesis of Cyclic Carbonates.
;
_journal_issue 3
_journal_name_full 'ACS omega'
_journal_page_first 5221
_journal_page_last 5232
_journal_paper_doi 10.1021/acsomega.9b00101
_journal_volume 4
_journal_year 2019
_chemical_formula_sum 'C42 H38 N2 O12 Zn2'
_chemical_formula_weight 893.48
_space_group_crystal_system monoclinic
_space_group_IT_number 15
_space_group_name_Hall '-C 2yc'
_space_group_name_H-M_alt 'C 1 2/c 1'
_atom_sites_solution_hydrogens mixed
_audit_creation_method SHELXL-2018/3
_cell_angle_alpha 90
_cell_angle_beta 116.769(4)
_cell_angle_gamma 90
_cell_formula_units_Z 4
_cell_length_a 21.5019(11)
_cell_length_b 10.4986(5)
_cell_length_c 19.2899(11)
_cell_measurement_reflns_used 250
_cell_measurement_temperature 296(2)
_cell_measurement_theta_max 29.2
_cell_measurement_theta_min 2.2
_cell_volume 3887.8(4)
_computing_structure_refinement 'SHELXL-2018/3 (Sheldrick, 2018)'
_computing_structure_solution 'SHELXT 2014/4 (Sheldrick, 2014)'
_diffrn_ambient_temperature 296(2)
_diffrn_measured_fraction_theta_full 0.998
_diffrn_measured_fraction_theta_max 0.996
_diffrn_measurement_device_type 'Bruker APEX-II CCD'
_diffrn_measurement_method '\f and \w scans'
_diffrn_radiation_type MoK\a
_diffrn_radiation_wavelength 0.71073
_diffrn_reflns_av_R_equivalents 0.0266
_diffrn_reflns_av_unetI/netI 0.0155
_diffrn_reflns_Laue_measured_fraction_full 0.998
_diffrn_reflns_Laue_measured_fraction_max 0.996
_diffrn_reflns_limit_h_max 29
_diffrn_reflns_limit_h_min -27
_diffrn_reflns_limit_k_max 14
_diffrn_reflns_limit_k_min -14
_diffrn_reflns_limit_l_max 24
_diffrn_reflns_limit_l_min -26
_diffrn_reflns_number 42183
_diffrn_reflns_point_group_measured_fraction_full 0.998
_diffrn_reflns_point_group_measured_fraction_max 0.996
_diffrn_reflns_theta_full 25.242
_diffrn_reflns_theta_max 29.241
_diffrn_reflns_theta_min 2.211
_diffrn_source 'fine-focus sealed tube'
_exptl_absorpt_coefficient_mu 1.302
_exptl_absorpt_correction_T_max 0.847
_exptl_absorpt_correction_T_min 0.724
_exptl_absorpt_correction_type multi-scan
_exptl_absorpt_process_details 'Bruker AXS SADABS program'
_exptl_crystal_colour yellow
_exptl_crystal_density_diffrn 1.526
_exptl_crystal_description block
_exptl_crystal_F_000 1840
_exptl_crystal_size_max 0.22
_exptl_crystal_size_mid 0.16
_exptl_crystal_size_min 0.12
_refine_diff_density_max 0.567
_refine_diff_density_min -0.364
_refine_diff_density_rms 0.063
_refine_ls_extinction_method none
_refine_ls_goodness_of_fit_ref 1.032
_refine_ls_hydrogen_treatment mixed
_refine_ls_matrix_type full
_refine_ls_number_parameters 271
_refine_ls_number_reflns 5278
_refine_ls_number_restraints 0
_refine_ls_restrained_S_all 1.032
_refine_ls_R_factor_all 0.0542
_refine_ls_R_factor_gt 0.0390
_refine_ls_shift/su_max 0.001
_refine_ls_shift/su_mean 0.000
_refine_ls_structure_factor_coef Fsqd
_refine_ls_weighting_details 'w=1/[\s^2^(Fo^2^)+(0.0536P)^2^+4.9507P] where P=(Fo^2^+2Fc^2^)/3'
_refine_ls_weighting_scheme calc
_refine_ls_wR_factor_gt 0.1014
_refine_ls_wR_factor_ref 0.1142
_reflns_Friedel_coverage 0.000
_reflns_number_gt 3857
_reflns_number_total 5278
_reflns_threshold_expression 'I > 2\s(I)'
_cod_data_source_file ao9b00101_si_001.cif
_cod_data_source_block SG3
_cod_original_sg_symbol_H-M 'C 2/c'
_cod_database_code 4516961
_shelx_shelxl_version_number 2018/3
_shelx_space_group_comment
;
The symmetry employed for this shelxl refinement is uniquely defined
by the following loop, which should always be used as a source of
symmetry information in preference to the above space-group names.
They are only intended as comments.
;

loop_
_space_group_symop_operation_xyz
'x, y, z'
'-x, y, -z+1/2'
'x+1/2, y+1/2, z'
'-x+1/2, y+1/2, -z+1/2'
'-x, -y, -z'
'x, -y, z-1/2'
'-x+1/2, -y+1/2, -z'
'x+1/2, -y+1/2, z-1/2'

loop_
_atom_site_label
_atom_site_type_symbol
_atom_site_fract_x
_atom_site_fract_y
_atom_site_fract_z
_atom_site_U_iso_or_equiv
_atom_site_adp_type
_atom_site_occupancy
_atom_site_site_symmetry_order
_atom_site_calc_flag
_atom_site_refinement_flags_posn
_atom_site_refinement_flags_adp
_atom_site_refinement_flags_occupancy
Zn1 Zn 0.500000 0.74742(3) 0.750000 0.03515(10) Uani 1 2 d S T P
Zn2 Zn 0.500000 0.24606(3) 0.750000 0.03721(10) Uani 1 2 d S T P
O1 O 0.42403(8) 0.89194(16) 0.73837(10) 0.0493(4) Uani 1 1 d . . .
N1 N 0.50211(9) 0.74628(15) 0.85581(10) 0.0365(3) Uani 1 1 d . . .
O2 O 0.57733(9) 0.60321(17) 0.81170(10) 0.0525(4) Uani 1 1 d . . .
O6 O 0.44348(9) 0.10015(19) 0.67281(9) 0.0587(5) Uani 1 1 d . . .
O3 O 0.55734(9) 0.3902(2) 0.73043(10) 0.0603(5) Uani 1 1 d . . .
C6 C 0.64701(10) 0.3998(2) 0.69024(11) 0.0371(4) Uani 1 1 d . . .
C9 C 0.35482(10) 0.0919(2) 0.54186(11) 0.0381(4) Uani 1 1 d . . .
O5 O 0.41259(14) 0.2769(2) 0.60911(15) 0.0893(7) Uani 1 1 d . . .
C20 C 0.46218(11) 0.8285(2) 0.87090(12) 0.0426(5) Uani 1 1 d . . .
C16 C 0.54283(11) 0.6626(2) 0.90950(11) 0.0433(5) Uani 1 1 d . . .
O4 O 0.59321(15) 0.2132(2) 0.70453(17) 0.0965(8) Uani 1 1 d . . .
C7 C 0.59668(12) 0.3289(3) 0.70978(12) 0.0485(5) Uani 1 1 d . . .
C8 C 0.40615(11) 0.1621(2) 0.61178(12) 0.0459(5) Uani 1 1 d . . .
C1 C 0.64515(14) 0.5301(3) 0.68269(15) 0.0541(6) Uani 1 1 d . . .
H1 H 0.612321 0.576754 0.690958 0.065 Uiso 1 1 calc R U .
C10 C 0.35350(14) -0.0380(3) 0.53773(15) 0.0593(6) Uani 1 1 d . . .
H10 H 0.384471 -0.085155 0.580002 0.071 Uiso 1 1 calc R U .
C15 C 0.58652(14) 0.5767(2) 0.88776(13) 0.0555(6) Uani 1 1 d . . .
H15A H 0.635170 0.587640 0.924381 0.067 Uiso 1 1 calc R U .
H15B H 0.573911 0.488771 0.890548 0.067 Uiso 1 1 calc R U .
C5 C 0.69587(13) 0.3321(3) 0.67744(16) 0.0573(6) Uani 1 1 d . . .
H5 H 0.697867 0.243886 0.682185 0.069 Uiso 1 1 calc R U .
C21 C 0.41822(13) 0.9174(2) 0.80748(15) 0.0538(6) Uani 1 1 d . . .
H21A H 0.369958 0.908652 0.797353 0.065 Uiso 1 1 calc R U .
H21B H 0.432572 1.004346 0.823786 0.065 Uiso 1 1 calc R U .
C14 C 0.30817(14) 0.1608(3) 0.47897(14) 0.0594(6) Uani 1 1 d . . .
H14 H 0.308419 0.249271 0.481018 0.071 Uiso 1 1 calc R U .
C19 C 0.46208(15) 0.8280(3) 0.94260(16) 0.0702(8) Uani 1 1 d . . .
H19 H 0.434182 0.884801 0.953017 0.084 Uiso 1 1 calc R U .
C17 C 0.54445(16) 0.6582(3) 0.98180(14) 0.0698(8) Uani 1 1 d . . .
H17 H 0.572504 0.599529 1.018790 0.084 Uiso 1 1 calc R U .
C4 C 0.74198(15) 0.3958(4) 0.65750(19) 0.0749(9) Uani 1 1 d . . .
H4 H 0.774954 0.349974 0.649029 0.090 Uiso 1 1 calc R U .
C3 C 0.73934(17) 0.5243(4) 0.6503(2) 0.0811(10) Uani 1 1 d . . .
H3 H 0.770249 0.566407 0.636596 0.097 Uiso 1 1 calc R U .
C12 C 0.26058(16) -0.0311(4) 0.40913(18) 0.0824(10) Uani 1 1 d . . .
H12 H 0.229189 -0.072836 0.364512 0.099 Uiso 1 1 calc R U .
C13 C 0.26082(15) 0.0984(4) 0.41262(16) 0.0770(9) Uani 1 1 d . . .
H13 H 0.229241 0.145185 0.370533 0.092 Uiso 1 1 calc R U .
C2 C 0.69104(18) 0.5921(3) 0.6632(2) 0.0783(9) Uani 1 1 d . . .
H2 H 0.689450 0.680362 0.658612 0.094 Uiso 1 1 calc R U .
C11 C 0.30690(18) -0.1001(3) 0.47179(19) 0.0847(10) Uani 1 1 d . . .
H11 H 0.306767 -0.188588 0.469642 0.102 Uiso 1 1 calc R U .
C18 C 0.50356(17) 0.7428(4) 0.99815(15) 0.0874(15) Uani 1 1 d . . .
H18 H 0.504161 0.741943 1.046659 0.105 Uiso 1 1 calc R U .
H2A H 0.5737(18) 0.526(3) 0.784(2) 0.071(10) Uiso 1 1 d . . .
H1A H 0.426(2) 0.973(3) 0.713(2) 0.087(11) Uiso 1 1 d . . .

loop_
_atom_site_aniso_label
_atom_site_aniso_U_11
_atom_site_aniso_U_22
_atom_site_aniso_U_33
_atom_site_aniso_U_23
_atom_site_aniso_U_13
_atom_site_aniso_U_12
Zn1 0.03737(17) 0.04210(18) 0.02847(16) 0.000 0.01704(13) 0.000
Zn2 0.03673(17) 0.03536(17) 0.03821(18) 0.000 0.01571(14) 0.000
O1 0.0492(8) 0.0526(9) 0.0516(9) 0.0105(7) 0.0277(7) 0.0104(7)
N1 0.0424(9) 0.0367(8) 0.0321(8) -0.0020(6) 0.0182(7) -0.0047(7)
O2 0.0552(9) 0.0540(10) 0.0462(9) -0.0011(7) 0.0212(7) 0.0135(8)
O6 0.0503(9) 0.0848(13) 0.0317(8) 0.0042(8) 0.0103(7) -0.0096(9)
O3 0.0498(9) 0.0892(13) 0.0529(9) -0.0154(9) 0.0328(8) -0.0110(9)
C6 0.0318(9) 0.0497(11) 0.0287(8) -0.0040(8) 0.0126(7) -0.0016(8)
C9 0.0342(9) 0.0518(12) 0.0295(9) 0.0008(8) 0.0153(7) -0.0005(8)
O5 0.1029(18) 0.0566(12) 0.0879(17) -0.0121(11) 0.0248(14) -0.0267(12)
C20 0.0439(11) 0.0467(11) 0.0458(11) -0.0065(9) 0.0278(9) -0.0056(9)
C16 0.0463(11) 0.0452(11) 0.0325(9) 0.0018(8) 0.0126(8) -0.0048(9)
O4 0.125(2) 0.0569(12) 0.135(2) -0.0121(14) 0.0832(19) -0.0306(13)
C7 0.0466(11) 0.0640(15) 0.0354(10) -0.0088(10) 0.0190(9) -0.0111(11)
C8 0.0427(11) 0.0613(14) 0.0360(10) -0.0024(9) 0.0196(9) -0.0085(10)
C1 0.0534(14) 0.0582(14) 0.0596(15) 0.0080(12) 0.0334(12) 0.0074(11)
C10 0.0526(14) 0.0632(15) 0.0466(13) -0.0052(12) 0.0086(11) 0.0089(12)
C15 0.0636(15) 0.0493(13) 0.0398(11) 0.0021(10) 0.0111(11) 0.0149(11)
C5 0.0494(13) 0.0604(15) 0.0660(15) -0.0120(12) 0.0295(12) 0.0019(11)
C21 0.0578(14) 0.0505(13) 0.0686(15) 0.0069(11) 0.0421(13) 0.0117(11)
C14 0.0578(14) 0.0653(16) 0.0451(12) 0.0114(11) 0.0144(11) 0.0038(12)
C19 0.0694(17) 0.102(2) 0.0542(15) -0.0105(15) 0.0409(14) 0.0056(16)
C17 0.0715(17) 0.097(2) 0.0370(12) 0.0166(13) 0.0210(12) 0.0082(16)
C4 0.0503(14) 0.104(3) 0.086(2) -0.0239(18) 0.0449(15) -0.0037(15)
C3 0.0661(19) 0.109(3) 0.088(2) -0.004(2) 0.0522(18) -0.0254(18)
C12 0.0553(17) 0.121(3) 0.0509(16) -0.0282(18) 0.0064(13) -0.0076(18)
C13 0.0545(16) 0.114(3) 0.0395(13) 0.0110(15) 0.0005(11) 0.0099(16)
C2 0.088(2) 0.0675(18) 0.099(2) 0.0142(17) 0.060(2) -0.0071(16)
C11 0.079(2) 0.072(2) 0.075(2) -0.0288(16) 0.0097(17) 0.0001(16)
C18 0.089(3) 0.147(5) 0.0383(14) 0.0091(16) 0.0391(17) 0.016(2)

loop_
_atom_type_symbol
_atom_type_description
_atom_type_scat_dispersion_real
_atom_type_scat_dispersion_imag
_atom_type_scat_source
C C 0.0033 0.0016 'International Tables Vol C Tables 4.2.6.8 and 6.1.1.4'
H H 0.0000 0.0000 'International Tables Vol C Tables 4.2.6.8 and 6.1.1.4'
N N 0.0061 0.0033 'International Tables Vol C Tables 4.2.6.8 and 6.1.1.4'
O O 0.0106 0.0060 'International Tables Vol C Tables 4.2.6.8 and 6.1.1.4'
Zn Zn 0.2839 1.4301 'International Tables Vol C Tables 4.2.6.8 and 6.1.1.4'

loop_
_geom_angle_atom_site_label_1
_geom_angle_atom_site_label_2
_geom_angle_atom_site_label_3
_geom_angle
_geom_angle_site_symmetry_1
_geom_angle_site_symmetry_3
N1 Zn1 N1 179.32(9) 2_656 .
N1 Zn1 O1 103.10(6) 2_656 .
N1 Zn1 O1 77.38(7) . .
N1 Zn1 O1 77.38(7) 2_656 2_656
N1 Zn1 O1 103.11(6) . 2_656
O1 Zn1 O1 91.06(9) . 2_656
N1 Zn1 O2 77.20(7) 2_656 2_656
N1 Zn1 O2 102.31(7) . 2_656
O1 Zn1 O2 94.37(7) . 2_656
O1 Zn1 O2 154.58(7) 2_656 2_656
N1 Zn1 O2 102.31(6) 2_656 .
N1 Zn1 O2 77.20(7) . .
O1 Zn1 O2 154.58(7) . .
O1 Zn1 O2 94.37(7) 2_656 .
O2 Zn1 O2 91.30(10) 2_656 .
O3 Zn2 O3 87.26(10) . 2_656
O3 Zn2 O6 126.86(6) . .
O3 Zn2 O6 117.13(8) 2_656 .
O3 Zn2 O6 117.13(7) . 2_656
O3 Zn2 O6 126.86(6) 2_656 2_656
O6 Zn2 O6 86.33(10) . 2_656
C21 O1 Zn1 114.57(14) . .
C21 O1 H1A 110(2) . .
Zn1 O1 H1A 117(2) . .
C20 N1 C16 120.98(18) . .
C20 N1 Zn1 119.40(14) . .
C16 N1 Zn1 119.61(14) . .
C15 O2 Zn1 114.90(14) . .
C15 O2 H2A 110(2) . .
Zn1 O2 H2A 116(2) . .
C8 O6 Zn2 101.95(16) . .
C7 O3 Zn2 102.80(17) . .
C1 C6 C5 118.8(2) . .
C1 C6 C7 122.2(2) . .
C5 C6 C7 119.0(2) . .
C10 C9 C14 118.9(2) . .
C10 C9 C8 122.1(2) . .
C14 C9 C8 118.9(2) . .
N1 C20 C19 120.3(2) . .
N1 C20 C21 117.21(18) . .
C19 C20 C21 122.5(2) . .
N1 C16 C17 120.9(2) . .
N1 C16 C15 117.02(18) . .
C17 C16 C15 122.1(2) . .
O4 C7 O3 120.6(2) . .
O4 C7 C6 120.0(2) . .
O3 C7 C6 119.4(2) . .
O5 C8 O6 120.8(2) . .
O5 C8 C9 120.1(2) . .
O6 C8 C9 119.2(2) . .
C2 C1 C6 120.8(3) . .
C2 C1 H1 119.6 . .
C6 C1 H1 119.6 . .
C9 C10 C11 120.9(3) . .
C9 C10 H10 119.5 . .
C11 C10 H10 119.5 . .
O2 C15 C16 111.11(18) . .
O2 C15 H15A 109.4 . .
C16 C15 H15A 109.4 . .
O2 C15 H15B 109.4 . .
C16 C15 H15B 109.4 . .
H15A C15 H15B 108.0 . .
C6 C5 C4 119.9(3) . .
C6 C5 H5 120.0 . .
C4 C5 H5 120.0 . .
O1 C21 C20 111.22(18) . .
O1 C21 H21A 109.4 . .
C20 C21 H21A 109.4 . .
O1 C21 H21B 109.4 . .
C20 C21 H21B 109.4 . .
H21A C21 H21B 108.0 . .
C9 C14 C13 120.3(3) . .
C9 C14 H14 119.9 . .
C13 C14 H14 119.9 . .
C18 C19 C20 119.3(3) . .
C18 C19 H19 120.3 . .
C20 C19 H19 120.3 . .
C16 C17 C18 118.7(3) . .
C16 C17 H17 120.7 . .
C18 C17 H17 120.7 . .
C3 C4 C5 120.4(3) . .
C3 C4 H4 119.8 . .
C5 C4 H4 119.8 . .
C4 C3 C2 119.9(3) . .
C4 C3 H3 120.0 . .
C2 C3 H3 120.0 . .
C13 C12 C11 119.8(3) . .
C13 C12 H12 120.1 . .
C11 C12 H12 120.1 . .
C12 C13 C14 120.1(3) . .
C12 C13 H13 120.0 . .
C14 C13 H13 120.0 . .
C1 C2 C3 120.1(3) . .
C1 C2 H2 119.9 . .
C3 C2 H2 119.9 . .
C12 C11 C10 120.0(3) . .
C12 C11 H11 120.0 . .
C10 C11 H11 120.0 . .
C19 C18 C17 119.8(2) . .
C19 C18 H18 120.1 . .
C17 C18 H18 120.1 . .

loop_
_geom_bond_atom_site_label_1
_geom_bond_atom_site_label_2
_geom_bond_distance
_geom_bond_site_symmetry_2
Zn1 N1 2.0212(16) 2_656
Zn1 N1 2.0212(16) .
Zn1 O1 2.1658(16) .
Zn1 O1 2.1658(16) 2_656
Zn1 O2 2.1659(17) 2_656
Zn1 O2 2.1659(16) .
Zn2 O3 2.0909(18) .
Zn2 O3 2.0909(18) 2_656
Zn2 O6 2.1001(18) .
Zn2 O6 2.1001(18) 2_656
O1 C21 1.419(3) .
O1 H1A 0.99(4) .
N1 C20 1.338(3) .
N1 C16 1.339(3) .
O2 C15 1.417(3) .
O2 H2A 0.95(3) .
O6 C8 1.266(3) .
O3 C7 1.262(3) .
C6 C1 1.375(3) .
C6 C5 1.379(3) .
C6 C7 1.495(3) .
C9 C10 1.366(3) .
C9 C14 1.380(3) .
C9 C8 1.496(3) .
O5 C8 1.218(3) .
C20 C19 1.384(3) .
C20 C21 1.490(3) .
C16 C17 1.380(3) .
C16 C15 1.492(3) .
O4 C7 1.219(3) .
C1 C2 1.369(4) .
C1 H1 0.9300 .
C10 C11 1.378(4) .
C10 H10 0.9300 .
C15 H15A 0.9700 .
C15 H15B 0.9700 .
C5 C4 1.386(4) .
C5 H5 0.9300 .
C21 H21A 0.9700 .
C21 H21B 0.9700 .
C14 C13 1.389(4) .
C14 H14 0.9300 .
C19 C18 1.372(4) .
C19 H19 0.9300 .
C17 C18 1.382(4) .
C17 H17 0.9300 .
C4 C3 1.355(5) .
C4 H4 0.9300 .
C3 C2 1.371(5) .
C3 H3 0.9300 .
C12 C13 1.361(5) .
C12 C11 1.376(5) .
C12 H12 0.9300 .
C13 H13 0.9300 .
C2 H2 0.9300 .
C11 H11 0.9300 .
C18 H18 0.9300 .

loop_
_geom_hbond_atom_site_label_D
_geom_hbond_atom_site_label_H
_geom_hbond_atom_site_label_A
_geom_hbond_distance_DH
_geom_hbond_distance_HA
_geom_hbond_distance_DA
_geom_hbond_angle_DHA
_geom_hbond_site_symmetry_A
_geom_hbond_publ_flag
C21 H21B O4 0.97 2.27 3.116(3) 145.6 2_666 yes
O2 H2A O3 0.95(3) 1.70(3) 2.652(3) 174(3) . yes
